data_7048703
loop_
_publ_author_name
'Barloy, L.'
'Heinrich, B.'
'Douce, L.'
'Henry, M.'
'Scarpi-Luttenauer, M'
'Kyritsakas, N.'
'Mobian, P.'

_publ_section_title
;
 A robust Ti(iv)-based mesogen constructed around a
 TiO<sub>4</sub>N<sub>2</sub> core.
;
_journal_issue 6
_journal_name_full 'Dalton transactions (Cambridge, England : 2003)'
_journal_page_first 1960
_journal_page_last 1963
_journal_paper_doi 10.1039/c8dt04972f
_journal_volume 48
_journal_year 2019
_chemical_formula_moiety 'C68 H51 N7 O7 Ti, C H Cl3  solvent'
_chemical_formula_sum 'C69 H52 Cl3 N7 O7 Ti en lv so t'
_chemical_formula_weight 1245.42
_space_group_crystal_system orthorhombic
_space_group_IT_number 56
_space_group_name_Hall '-P 2ab 2ac'
_space_group_name_H-M_alt 'P c c n'
_symmetry_space_group_name_Hall '-P 2ab 2ac'
_symmetry_space_group_name_H-M 'P c c n'
_atom_sites_solution_hydrogens geom
_audit_creation_method SHELXL-2014/6
_audit_update_record
;
2018-11-27 deposited with the CCDC.
2019-01-14 downloaded from the CCDC.
;
_cell_angle_alpha 90
_cell_angle_beta 90
_cell_angle_gamma 90
_cell_formula_units_Z 8
_cell_length_a 23.6828(12)
_cell_length_b 31.4643(16)
_cell_length_c 18.0577(7)
_cell_measurement_reflns_used 18000
_cell_measurement_temperature 173(2)
_cell_measurement_theta_max 25.
_cell_measurement_theta_min 2.5
_cell_volume 13455.9(11)
_computing_cell_refinement 'Bruker SAINT'
_computing_data_collection 'Bruker APEX2'
_computing_data_reduction 'Bruker SAINT'
_computing_molecular_graphics 'Bruker SHELXTL'
_computing_publication_material 'Bruker SHELXTL'
_computing_structure_refinement 'SHELXL-2014 (Sheldrick 2014)'
_computing_structure_solution 'SHELXS-97 (Sheldrick 2008)'
_diffrn_ambient_temperature 173(2)
_diffrn_measured_fraction_theta_full 0.984
_diffrn_measured_fraction_theta_max 0.946
_diffrn_measurement_device_type 'Bruker APEX-II CCD'
_diffrn_measurement_method '\f and \w scans'
_diffrn_radiation_type MoK\a
_diffrn_radiation_wavelength 0.71073
_diffrn_reflns_av_R_equivalents 0.0215
_diffrn_reflns_av_unetI/netI 0.0673
_diffrn_reflns_Laue_measured_fraction_full 0.984
_diffrn_reflns_Laue_measured_fraction_max 0.946
_diffrn_reflns_limit_h_max 33
_diffrn_reflns_limit_h_min -33
_diffrn_reflns_limit_k_max 44
_diffrn_reflns_limit_k_min -44
_diffrn_reflns_limit_l_max 22
_diffrn_reflns_limit_l_min -14
_diffrn_reflns_number 18797
_diffrn_reflns_point_group_measured_fraction_full 0.984
_diffrn_reflns_point_group_measured_fraction_max 0.946
_diffrn_reflns_theta_full 25.242
_diffrn_reflns_theta_max 30.126
_diffrn_reflns_theta_min 1.559
_exptl_absorpt_coefficient_mu 0.302
_exptl_absorpt_correction_T_max 0.986
_exptl_absorpt_correction_T_min 0.981
_exptl_absorpt_correction_type multi-scan
_exptl_absorpt_process_details sadabs
_exptl_crystal_colour red
_exptl_crystal_density_diffrn 1.230
_exptl_crystal_density_meas ?
_exptl_crystal_description prism
_exptl_crystal_F_000 5152
_exptl_crystal_size_max 0.060
_exptl_crystal_size_mid 0.060
_exptl_crystal_size_min 0.050
_refine_diff_density_max 1.831
_refine_diff_density_min -0.994
_refine_diff_density_rms 0.109
_refine_ls_extinction_method none
_refine_ls_goodness_of_fit_ref 1.132
_refine_ls_hydrogen_treatment constr
_refine_ls_matrix_type full
_refine_ls_number_parameters 823
_refine_ls_number_reflns 18797
_refine_ls_number_restraints 0
_refine_ls_restrained_S_all 1.132
_refine_ls_R_factor_all 0.1576
_refine_ls_R_factor_gt 0.1013
_refine_ls_shift/su_max 0.069
_refine_ls_shift/su_mean 0.006
_refine_ls_structure_factor_coef Fsqd
_refine_ls_weighting_details 'w=1/[\s^2^(Fo^2^)+(0.2000P)^2^+0.5130P] where P=(Fo^2^+2Fc^2^)/3'
_refine_ls_weighting_scheme calc
_refine_ls_wR_factor_gt 0.3011
_refine_ls_wR_factor_ref 0.3424
_reflns_Friedel_coverage 0.000
_reflns_number_gt 10327
_reflns_number_total 18797
_reflns_threshold_expression 'I > 2\s(I)'
_cod_data_source_file c8dt04972f2.cif
_cod_data_source_block e3559a_a
_cod_depositor_comments
;
The following automatic conversions were performed:

'_exptl_crystal_density_meas' value 'none' was changed to '?' - the
value is perceived as not measured.

Automatic conversion script
Id: cif_fix_values 4973 2017-02-22 13:04:09Z antanas 

 Adding full bibliography for 7048703.cif.
;
_cod_original_formula_sum 'C69 H52 Cl3 N7 O7 Ti  solvent '
_cod_database_code 7048703
_shelx_space_group_comment
;
The symmetry employed for this shelxl refinement is uniquely defined
by the following loop, which should always be used as a source of
symmetry information in preference to the above space-group names.
They are only intended as comments.
;
_shelx_estimated_absorpt_t_min 0.982
_shelx_estimated_absorpt_t_max 0.985
_diffrn_reflns_v_r_equivalents 0.0871
_shelxl_version_number 2014/6

loop_
_space_group_symop_operation_xyz
'x, y, z'
'-x+1/2, -y+1/2, z'
'-x, y+1/2, -z+1/2'
'x+1/2, -y, -z+1/2'
'-x, -y, -z'
'x-1/2, y-1/2, -z'
'x, -y-1/2, z-1/2'
'-x-1/2, y, z-1/2'

loop_
_atom_site_label
_atom_site_type_symbol
_atom_site_fract_x
_atom_site_fract_y
_atom_site_fract_z
_atom_site_U_iso_or_equiv
_atom_site_adp_type
_atom_site_occupancy
_atom_site_site_symmetry_order
_atom_site_calc_flag
_atom_site_refinement_flags_posn
_atom_site_refinement_flags_adp
_atom_site_refinement_flags_occupancy
Ti1 Ti 0.46415(3) 0.67060(2) 0.36563(3) 0.02469(18) Uani 1 1 d . . .
C1 C 0.47071(19) 0.70258(12) 0.1300(2) 0.0417(10) Uani 1 1 d . . .
C2 C 0.51299(18) 0.71894(12) 0.1753(2) 0.0409(9) Uani 1 1 d . . .
H2 H 0.5040 0.7268 0.2247 0.049 Uiso 1 1 calc R U .
C3 C 0.5671(2) 0.72393(15) 0.1505(3) 0.0574(13) Uani 1 1 d . . .
H3 H 0.5954 0.7347 0.1826 0.069 Uiso 1 1 calc R U .
C4 C 0.5803(2) 0.71313(16) 0.0779(3) 0.0622(13) Uani 1 1 d . . .
H4 H 0.6178 0.7169 0.0602 0.075 Uiso 1 1 calc R U .
C5 C 0.5395(2) 0.69703(16) 0.0316(3) 0.0598(13) Uani 1 1 d . . .
H5 H 0.5487 0.6895 -0.0179 0.072 Uiso 1 1 calc R U .
C6 C 0.4855(2) 0.69192(13) 0.0572(2) 0.0463(10) Uani 1 1 d . . .
H6 H 0.4574 0.6809 0.0249 0.056 Uiso 1 1 calc R U .
C7 C 0.41242(18) 0.69553(11) 0.1556(2) 0.0388(9) Uani 1 1 d . . .
C8 C 0.39997(16) 0.67445(10) 0.22361(19) 0.0329(8) Uani 1 1 d . . .
O1 O 0.44410(10) 0.66371(7) 0.26733(12) 0.0290(5) Uani 1 1 d . . .
C9 C 0.34525(17) 0.66394(11) 0.2427(2) 0.0379(9) Uani 1 1 d . . .
C10 C 0.3007(2) 0.67756(15) 0.1971(3) 0.0512(11) Uani 1 1 d . . .
H10 H 0.2628 0.6718 0.2110 0.061 Uiso 1 1 calc R U .
C11 C 0.3120(2) 0.69941(15) 0.1316(3) 0.0591(13) Uani 1 1 d . . .
H11 H 0.2818 0.7086 0.1009 0.071 Uiso 1 1 calc R U .
C12 C 0.3664(2) 0.70761(14) 0.1118(2) 0.0494(11) Uani 1 1 d . . .
H12 H 0.3734 0.7221 0.0665 0.059 Uiso 1 1 calc R U .
C13 C 0.32902(16) 0.63547(12) 0.3071(2) 0.0393(9) Uani 1 1 d . . .
C14 C 0.34701(15) 0.64205(11) 0.3801(2) 0.0338(8) Uani 1 1 d . . .
O2 O 0.38776(10) 0.67102(7) 0.39470(14) 0.0306(5) Uani 1 1 d . . .
C15 C 0.32390(16) 0.61777(12) 0.4390(2) 0.0381(8) Uani 1 1 d . . .
C16 C 0.28560(19) 0.58556(14) 0.4211(3) 0.0514(11) Uani 1 1 d . . .
H16 H 0.2696 0.5690 0.4598 0.062 Uiso 1 1 calc R U .
C17 C 0.2705(2) 0.57725(17) 0.3493(3) 0.0617(13) Uani 1 1 d . . .
H17 H 0.2460 0.5542 0.3383 0.074 Uiso 1 1 calc R U .
C18 C 0.29103(18) 0.60257(15) 0.2929(3) 0.0506(11) Uani 1 1 d . . .
H18 H 0.2790 0.5975 0.2434 0.061 Uiso 1 1 calc R U .
C19 C 0.33729(16) 0.62703(12) 0.5185(2) 0.0381(8) Uani 1 1 d . . .
C20 C 0.3435(2) 0.66834(13) 0.5447(3) 0.0480(10) Uani 1 1 d . . .
H20 H 0.3422 0.6916 0.5112 0.058 Uiso 1 1 calc R U .
C21 C 0.3517(2) 0.67574(15) 0.6201(3) 0.0540(12) Uani 1 1 d . . .
H21 H 0.3551 0.7041 0.6377 0.065 Uiso 1 1 calc R U .
C22 C 0.3550(2) 0.64202(17) 0.6699(3) 0.0572(12) Uani 1 1 d . . .
H22 H 0.3612 0.6472 0.7211 0.069 Uiso 1 1 calc R U .
C23 C 0.3489(2) 0.60107(17) 0.6439(3) 0.0624(13) Uani 1 1 d . . .
H23 H 0.3513 0.5779 0.6774 0.075 Uiso 1 1 calc R U .
C24 C 0.33917(19) 0.59334(14) 0.5686(2) 0.0488(10) Uani 1 1 d . . .
H24 H 0.3338 0.5650 0.5516 0.059 Uiso 1 1 calc R U .
C25 C 0.4181(2) 0.80246(12) 0.3501(2) 0.0455(10) Uani 1 1 d . . .
C26 C 0.3958(3) 0.83830(18) 0.3856(3) 0.081(2) Uani 1 1 d . . .
H26 H 0.4204 0.8591 0.4059 0.098 Uiso 1 1 calc R U .
C27 C 0.3385(4) 0.8433(3) 0.3910(3) 0.120(4) Uani 1 1 d . . .
H27 H 0.3235 0.8678 0.4146 0.144 Uiso 1 1 calc R U .
C28 C 0.3033(3) 0.8138(3) 0.3629(3) 0.096(3) Uani 1 1 d . . .
H28 H 0.2637 0.8179 0.3673 0.116 Uiso 1 1 calc R U .
C29 C 0.3231(2) 0.7775(2) 0.3275(3) 0.0729(16) Uani 1 1 d . . .
H29 H 0.2979 0.7565 0.3091 0.087 Uiso 1 1 calc R U .
C30 C 0.38080(19) 0.77306(13) 0.3202(3) 0.0508(11) Uani 1 1 d . . .
H30 H 0.3954 0.7493 0.2940 0.061 Uiso 1 1 calc R U .
C31 C 0.48022(19) 0.79755(11) 0.3412(2) 0.0396(9) Uani 1 1 d . . .
C32 C 0.50777(16) 0.75941(10) 0.36132(18) 0.0309(7) Uani 1 1 d . . .
O3 O 0.47552(11) 0.72710(7) 0.38647(14) 0.0330(6) Uani 1 1 d . . .
C33 C 0.56669(17) 0.75579(11) 0.35719(19) 0.0335(8) Uani 1 1 d . . .
C34 C 0.5967(2) 0.79044(13) 0.3272(2) 0.0472(10) Uani 1 1 d . . .
H34 H 0.6364 0.7881 0.3210 0.057 Uiso 1 1 calc R U .
C35 C 0.5699(3) 0.82778(13) 0.3064(2) 0.0578(14) Uani 1 1 d . . .
H35 H 0.5909 0.8506 0.2858 0.069 Uiso 1 1 calc R U .
C36 C 0.5126(2) 0.83124(12) 0.3162(2) 0.0507(12) Uani 1 1 d . . .
H36 H 0.4946 0.8575 0.3056 0.061 Uiso 1 1 calc R U .
C37 C 0.60155(16) 0.72017(11) 0.3883(2) 0.0351(8) Uani 1 1 d . . .
C38 C 0.58858(16) 0.67634(11) 0.38037(19) 0.0306(7) Uani 1 1 d . . .
O4 O 0.54214(10) 0.66336(7) 0.34475(14) 0.0294(5) Uani 1 1 d . . .
C39 C 0.62608(16) 0.64602(12) 0.4101(2) 0.0375(8) Uani 1 1 d . . .
C40 C 0.6745(2) 0.65896(16) 0.4473(3) 0.0599(13) Uani 1 1 d . . .
H40 H 0.6995 0.6384 0.4674 0.072 Uiso 1 1 calc R U .
C41 C 0.6863(2) 0.70178(16) 0.4552(3) 0.0597(13) Uani 1 1 d . . .
H41 H 0.7196 0.7105 0.4803 0.072 Uiso 1 1 calc R U .
C42 C 0.65022(18) 0.73160(14) 0.4270(2) 0.0462(10) Uani 1 1 d . . .
H42 H 0.6585 0.7609 0.4340 0.055 Uiso 1 1 calc R U .
C43 C 0.61629(16) 0.59936(12) 0.4005(2) 0.0386(9) Uani 1 1 d . . .
C44 C 0.62483(18) 0.57178(14) 0.4589(3) 0.0488(10) Uani 1 1 d . . .
H44 H 0.6371 0.5829 0.5051 0.059 Uiso 1 1 calc R U .
C45 C 0.6160(2) 0.52851(15) 0.4523(3) 0.0597(13) Uani 1 1 d . . .
H45 H 0.6210 0.5104 0.4939 0.072 Uiso 1 1 calc R U .
C46 C 0.5999(2) 0.51183(15) 0.3844(3) 0.0643(14) Uani 1 1 d . . .
H46 H 0.5948 0.4821 0.3784 0.077 Uiso 1 1 calc R U .
C47 C 0.59175(19) 0.53847(14) 0.3272(3) 0.0558(12) Uani 1 1 d . . .
H47 H 0.5801 0.5273 0.2807 0.067 Uiso 1 1 calc R U .
C48 C 0.60000(18) 0.58185(13) 0.3345(2) 0.0450(9) Uani 1 1 d . . .
H48 H 0.5942 0.5998 0.2929 0.054 Uiso 1 1 calc R U .
N1 N 0.48635(12) 0.65457(8) 0.48236(15) 0.0276(6) Uani 1 1 d . . .
C49 C 0.49901(17) 0.68341(11) 0.5346(2) 0.0381(9) Uani 1 1 d . . .
H49 H 0.4987 0.7128 0.5222 0.046 Uiso 1 1 calc R U .
C50 C 0.5125(2) 0.67123(12) 0.6058(2) 0.0499(11) Uani 1 1 d . . .
H50 H 0.5221 0.6915 0.6427 0.060 Uiso 1 1 calc R U .
C51 C 0.5113(2) 0.62807(13) 0.6211(2) 0.0498(11) Uani 1 1 d . . .
H51 H 0.5195 0.6190 0.6701 0.060 Uiso 1 1 calc R U .
N2 N 0.49931(16) 0.59877(10) 0.57007(17) 0.0418(8) Uani 1 1 d . . .
C52 C 0.48670(15) 0.61356(10) 0.50346(19) 0.0294(7) Uani 1 1 d . . .
C53 C 0.47202(14) 0.58236(10) 0.44559(18) 0.0260(7) Uani 1 1 d . . .
N3 N 0.45920(12) 0.59896(8) 0.37862(15) 0.0253(6) Uani 1 1 d . . .
N4 N 0.47368(13) 0.54151(9) 0.46223(17) 0.0350(7) Uani 1 1 d . . .
C54 C 0.46249(16) 0.51449(11) 0.4070(2) 0.0354(8) Uani 1 1 d . . .
H54 H 0.4650 0.4848 0.4164 0.042 Uiso 1 1 calc R U .
C55 C 0.44727(14) 0.52790(10) 0.33623(19) 0.0283(7) Uani 1 1 d . . .
C56 C 0.44585(14) 0.57163(10) 0.32439(18) 0.0261(7) Uani 1 1 d . . .
H56 H 0.4353 0.5823 0.2771 0.031 Uiso 1 1 calc R U .
C57 C 0.43821(15) 0.49722(10) 0.27676(19) 0.0302(7) Uani 1 1 d . . .
N5 N 0.4420(2) 0.45499(10) 0.2898(2) 0.0606(12) Uani 1 1 d . . .
N6 N 0.4346(2) 0.43446(10) 0.2279(2) 0.0613(12) Uani 1 1 d . . .
N7 N 0.42489(13) 0.46320(9) 0.17439(16) 0.0327(7) Uani 1 1 d . . .
C58 C 0.42698(14) 0.50285(10) 0.20287(19) 0.0298(7) Uani 1 1 d . . .
H58 H 0.4218 0.5290 0.1773 0.036 Uiso 1 1 calc R U .
C59 C 0.41882(16) 0.44946(13) 0.0982(2) 0.0380(8) Uani 1 1 d . . .
H59A H 0.3944 0.4699 0.0717 0.046 Uiso 1 1 calc R U .
H59B H 0.3997 0.4215 0.0975 0.046 Uiso 1 1 calc R U .
C60 C 0.47474(15) 0.44582(11) 0.0575(2) 0.0337(8) Uani 1 1 d . . .
C61 C 0.52448(16) 0.46017(12) 0.0862(2) 0.0393(9) Uani 1 1 d . . .
H61 H 0.5256 0.4719 0.1347 0.047 Uiso 1 1 calc R U .
C62 C 0.57424(17) 0.45761(12) 0.0437(2) 0.0412(9) Uani 1 1 d . . .
C63 C 0.57215(15) 0.44109(11) -0.0272(2) 0.0355(8) Uani 1 1 d . . .
C64 C 0.52125(16) 0.42586(11) -0.0559(2) 0.0335(8) Uani 1 1 d . . .
C65 C 0.47308(16) 0.42806(12) -0.0138(2) 0.0367(8) Uani 1 1 d . . .
H65 H 0.4385 0.4175 -0.0330 0.044 Uiso 1 1 calc R U .
O5 O 0.62593(12) 0.47156(11) 0.06599(19) 0.0577(9) Uani 1 1 d . . .
C66 C 0.6294(2) 0.4890(2) 0.1388(3) 0.0702(16) Uani 1 1 d . . .
H66A H 0.6029 0.5127 0.1434 0.105 Uiso 1 1 calc R U .
H66B H 0.6679 0.4992 0.1479 0.105 Uiso 1 1 calc R U .
H66C H 0.6199 0.4670 0.1752 0.105 Uiso 1 1 calc R U .
O6 O 0.61954(11) 0.44253(9) -0.07124(16) 0.0464(7) Uani 1 1 d . . .
C67 C 0.6536(2) 0.40528(15) -0.0721(3) 0.0536(11) Uani 1 1 d . . .
H67A H 0.6679 0.3997 -0.0221 0.080 Uiso 1 1 calc R U .
H67B H 0.6855 0.4095 -0.1059 0.080 Uiso 1 1 calc R U .
H67C H 0.6310 0.3811 -0.0889 0.080 Uiso 1 1 calc R U .
O7 O 0.52402(12) 0.40972(9) -0.12579(14) 0.0414(6) Uani 1 1 d . . .
C68 C 0.47286(18) 0.39547(13) -0.1580(2) 0.0426(9) Uani 1 1 d . . .
H68A H 0.4549 0.3747 -0.1251 0.064 Uiso 1 1 calc R U .
H68B H 0.4808 0.3822 -0.2059 0.064 Uiso 1 1 calc R U .
H68C H 0.4474 0.4197 -0.1651 0.064 Uiso 1 1 calc R U .
C69 C 0.6923(8) 0.6129(6) 1.0652(14) 0.187(13) Uani 0.5 1 d . . P
H69 H 0.7278 0.6293 1.0742 0.224 Uiso 0.5 1 calc R U P
Cl1 Cl 0.7251(4) 0.5687(3) 1.0382(6) 0.244(5) Uani 0.5 1 d . . P
Cl2 Cl 0.6709(2) 0.6426(2) 1.0014(4) 0.158(2) Uani 0.5 1 d . . P
Cl3 Cl 0.6669(2) 0.6204(3) 1.1496(4) 0.212(4) Uani 0.5 1 d . . P
C70 C 0.7480(6) 0.5300(4) 0.8639(10) 0.105(5) Uani 0.5 1 d . . P
H70 H 0.7900 0.5330 0.8657 0.126 Uiso 0.5 1 calc R U P
Cl4 Cl 0.72889(16) 0.51074(17) 0.9505(3) 0.141(2) Uani 0.5 1 d . . P
Cl5 Cl 0.72148(13) 0.58356(11) 0.8501(2) 0.0879(10) Uani 0.5 1 d . . P
Cl6 Cl 0.7365(3) 0.49673(18) 0.8030(4) 0.158(2) Uani 0.5 1 d . . P

loop_
_atom_site_aniso_label
_atom_site_aniso_U_11
_atom_site_aniso_U_22
_atom_site_aniso_U_33
_atom_site_aniso_U_23
_atom_site_aniso_U_13
_atom_site_aniso_U_12
Ti1 0.0455(4) 0.0105(3) 0.0180(3) 0.0014(2) -0.0030(2) 0.0022(2)
C1 0.085(3) 0.0186(17) 0.021(2) 0.0053(13) -0.0086(18) -0.0011(17)
C2 0.076(3) 0.0246(18) 0.022(2) 0.0029(14) -0.0041(17) -0.0066(17)
C3 0.095(4) 0.039(2) 0.039(3) 0.0079(19) -0.011(2) -0.027(2)
C4 0.093(4) 0.052(3) 0.042(3) 0.013(2) 0.011(2) -0.026(3)
C5 0.111(4) 0.044(3) 0.024(2) 0.0089(19) 0.006(2) -0.009(3)
C6 0.090(3) 0.034(2) 0.015(2) 0.0065(15) -0.0032(19) -0.002(2)
C7 0.075(3) 0.0201(16) 0.0216(19) -0.0034(13) -0.0113(17) 0.0083(16)
C8 0.056(2) 0.0202(16) 0.0225(19) -0.0048(13) -0.0105(15) 0.0088(14)
O1 0.0466(13) 0.0211(11) 0.0194(13) 0.0008(9) -0.0053(10) 0.0050(9)
C9 0.054(2) 0.0249(18) 0.035(2) -0.0065(15) -0.0132(17) 0.0074(15)
C10 0.055(2) 0.050(3) 0.048(3) -0.015(2) -0.014(2) 0.0147(19)
C11 0.084(3) 0.045(3) 0.048(3) -0.005(2) -0.031(2) 0.022(2)
C12 0.080(3) 0.037(2) 0.031(2) 0.0015(17) -0.019(2) 0.008(2)
C13 0.0434(19) 0.032(2) 0.042(2) -0.0074(16) -0.0039(16) 0.0047(15)
C14 0.0416(18) 0.0180(15) 0.042(2) -0.0054(14) 0.0002(15) 0.0069(13)
O2 0.0443(13) 0.0189(11) 0.0288(14) 0.0003(9) 0.0008(10) 0.0021(9)
C15 0.0461(19) 0.0243(17) 0.044(2) -0.0012(16) 0.0081(16) 0.0037(14)
C16 0.064(3) 0.037(2) 0.053(3) -0.004(2) 0.011(2) -0.0086(19)
C17 0.065(3) 0.049(3) 0.072(4) -0.013(2) 0.000(2) -0.017(2)
C18 0.053(2) 0.048(3) 0.050(3) -0.015(2) -0.0078(19) -0.0064(19)
C19 0.049(2) 0.0289(19) 0.036(2) 0.0002(15) 0.0038(16) 0.0017(15)
C20 0.072(3) 0.028(2) 0.045(3) 0.0041(17) 0.014(2) 0.0027(18)
C21 0.083(3) 0.037(2) 0.042(3) -0.0023(19) 0.013(2) -0.005(2)
C22 0.085(3) 0.055(3) 0.031(2) 0.004(2) 0.009(2) 0.003(2)
C23 0.099(4) 0.048(3) 0.040(3) 0.012(2) 0.010(2) 0.014(3)
C24 0.068(3) 0.030(2) 0.048(3) 0.0055(18) 0.005(2) 0.0034(18)
C25 0.088(3) 0.0242(18) 0.024(2) 0.0013(15) -0.0126(19) 0.0232(19)
C26 0.129(5) 0.057(3) 0.058(3) -0.031(3) -0.044(3) 0.057(3)
C27 0.161(7) 0.150(7) 0.048(4) -0.037(4) -0.038(4) 0.124(6)
C28 0.086(4) 0.144(7) 0.058(4) -0.010(4) -0.008(3) 0.070(5)
C29 0.066(3) 0.071(4) 0.082(4) 0.014(3) -0.008(3) 0.031(3)
C30 0.067(3) 0.028(2) 0.057(3) 0.0043(19) 0.006(2) 0.0137(18)
C31 0.084(3) 0.0149(16) 0.0199(19) -0.0015(13) -0.0091(17) 0.0017(16)
C32 0.061(2) 0.0132(14) 0.0190(18) 0.0001(12) -0.0043(14) -0.0053(13)
O3 0.0593(15) 0.0122(11) 0.0273(14) 0.0012(9) -0.0012(11) 0.0047(10)
C33 0.062(2) 0.0158(15) 0.0231(19) -0.0024(13) -0.0026(15) -0.0080(14)
C34 0.078(3) 0.031(2) 0.033(2) 0.0019(16) -0.0019(19) -0.0204(19)
C35 0.112(4) 0.026(2) 0.035(3) 0.0114(17) -0.003(2) -0.024(2)
C36 0.099(4) 0.0143(17) 0.039(3) 0.0049(15) -0.013(2) -0.0038(19)
C37 0.055(2) 0.0220(17) 0.0281(19) -0.0009(14) -0.0031(15) -0.0059(15)
C38 0.049(2) 0.0225(16) 0.0201(18) -0.0052(13) 0.0019(14) -0.0021(13)
O4 0.0457(13) 0.0165(11) 0.0261(13) -0.0028(9) -0.0068(10) 0.0022(9)
C39 0.051(2) 0.0296(19) 0.032(2) -0.0028(15) -0.0084(16) 0.0030(15)
C40 0.075(3) 0.043(3) 0.062(3) -0.005(2) -0.030(2) 0.009(2)
C41 0.059(3) 0.052(3) 0.069(3) -0.013(2) -0.025(2) -0.002(2)
C42 0.059(2) 0.034(2) 0.046(3) -0.0055(18) -0.0092(19) -0.0074(18)
C43 0.047(2) 0.0286(19) 0.041(2) -0.0003(16) 0.0017(16) 0.0108(15)
C44 0.058(2) 0.039(2) 0.050(3) 0.005(2) -0.0013(19) 0.0102(18)
C45 0.065(3) 0.036(2) 0.078(4) 0.018(2) 0.006(2) 0.013(2)
C46 0.065(3) 0.028(2) 0.100(4) -0.002(3) -0.005(3) 0.010(2)
C47 0.057(2) 0.035(2) 0.075(3) -0.014(2) -0.008(2) 0.0108(19)
C48 0.065(2) 0.029(2) 0.041(2) -0.0065(17) -0.0035(19) 0.0095(18)
N1 0.0499(16) 0.0110(12) 0.0218(15) -0.0001(10) -0.0031(12) 0.0012(11)
C49 0.068(2) 0.0131(15) 0.033(2) -0.0024(14) -0.0049(17) -0.0002(15)
C50 0.100(3) 0.0214(19) 0.028(2) -0.0081(15) -0.015(2) -0.0007(19)
C51 0.104(3) 0.0240(19) 0.021(2) -0.0024(15) -0.016(2) 0.007(2)
N2 0.084(2) 0.0192(15) 0.0217(17) 0.0018(12) -0.0129(15) 0.0036(14)
C52 0.0522(19) 0.0137(14) 0.0224(18) 0.0001(12) -0.0006(14) 0.0026(13)
C53 0.0469(18) 0.0135(14) 0.0177(17) 0.0012(11) -0.0037(13) 0.0022(12)
N3 0.0468(15) 0.0114(12) 0.0178(14) -0.0012(10) -0.0008(11) 0.0011(10)
N4 0.0617(19) 0.0133(13) 0.0298(17) 0.0036(11) -0.0061(13) 0.0015(12)
C54 0.066(2) 0.0121(14) 0.028(2) 0.0002(13) -0.0048(16) 0.0003(14)
C55 0.0458(18) 0.0126(14) 0.0263(18) -0.0022(12) -0.0024(14) 0.0002(12)
C56 0.0447(17) 0.0122(13) 0.0214(18) 0.0001(12) -0.0038(13) -0.0004(12)
C57 0.0526(19) 0.0132(14) 0.0248(19) -0.0029(12) -0.0046(14) 0.0008(13)
N5 0.134(4) 0.0150(15) 0.033(2) -0.0007(13) -0.023(2) 0.0057(19)
N6 0.135(4) 0.0145(15) 0.035(2) -0.0053(14) -0.017(2) 0.0022(19)
N7 0.0521(17) 0.0211(14) 0.0249(16) -0.0031(11) 0.0016(12) 0.0004(12)
C58 0.0477(18) 0.0185(15) 0.0234(18) -0.0035(13) -0.0012(14) -0.0006(13)
C59 0.056(2) 0.035(2) 0.023(2) -0.0127(15) -0.0013(15) -0.0044(16)
C60 0.053(2) 0.0199(16) 0.029(2) -0.0047(14) 0.0031(15) -0.0004(14)
C61 0.053(2) 0.0284(19) 0.036(2) -0.0136(16) -0.0064(17) 0.0053(15)
C62 0.052(2) 0.0249(18) 0.046(2) -0.0047(16) -0.0025(17) 0.0014(15)
C63 0.049(2) 0.0226(17) 0.035(2) 0.0040(15) 0.0026(15) 0.0040(14)
C64 0.057(2) 0.0203(16) 0.0228(19) 0.0011(13) -0.0003(15) -0.0002(14)
C65 0.056(2) 0.0245(18) 0.030(2) -0.0026(14) -0.0016(16) -0.0032(15)
O5 0.0503(16) 0.058(2) 0.065(2) -0.0233(17) -0.0089(14) -0.0031(14)
C66 0.057(3) 0.080(4) 0.073(4) -0.040(3) -0.016(2) 0.003(3)
O6 0.0527(15) 0.0317(15) 0.0547(18) 0.0066(13) 0.0119(13) 0.0045(12)
C67 0.067(3) 0.045(3) 0.049(3) -0.002(2) 0.001(2) 0.016(2)
O7 0.0591(16) 0.0391(16) 0.0258(15) -0.0039(11) 0.0057(11) -0.0040(12)
C68 0.065(3) 0.034(2) 0.029(2) -0.0034(16) 0.0012(17) 0.0007(18)
C69 0.141(14) 0.120(14) 0.30(3) 0.129(17) 0.165(17) 0.088(12)
Cl1 0.213(7) 0.159(6) 0.361(12) -0.058(7) 0.133(8) -0.075(6)
Cl2 0.104(3) 0.161(6) 0.210(6) -0.047(5) 0.005(3) -0.005(3)
Cl3 0.107(4) 0.287(10) 0.241(8) 0.035(7) -0.046(4) -0.073(5)
C70 0.093(9) 0.043(6) 0.180(16) 0.003(8) -0.040(9) 0.017(6)
Cl4 0.079(2) 0.141(4) 0.203(5) 0.092(4) 0.022(3) 0.006(2)
Cl5 0.0704(16) 0.074(2) 0.120(3) 0.0225(18) 0.0203(16) -0.0104(14)
Cl6 0.165(4) 0.101(4) 0.207(6) -0.027(4) -0.032(4) -0.032(3)

loop_
_atom_type_symbol
_atom_type_description
_atom_type_scat_dispersion_real
_atom_type_scat_dispersion_imag
_atom_type_scat_source
C C 0.0033 0.0016 'International Tables Vol C Tables 4.2.6.8 and 6.1.1.4'
H H 0.0000 0.0000 'International Tables Vol C Tables 4.2.6.8 and 6.1.1.4'
N N 0.0061 0.0033 'International Tables Vol C Tables 4.2.6.8 and 6.1.1.4'
O O 0.0106 0.0060 'International Tables Vol C Tables 4.2.6.8 and 6.1.1.4'
Ti Ti 0.2776 0.4457 'International Tables Vol C Tables 4.2.6.8 and 6.1.1.4'
Cl Cl 0.1484 0.1585 'International Tables Vol C Tables 4.2.6.8 and 6.1.1.4'

loop_
_geom_angle_atom_site_label_1
_geom_angle_atom_site_label_2
_geom_angle_atom_site_label_3
_geom_angle
O3 Ti1 O1 110.33(11)
O3 Ti1 O2 94.41(11)
O1 Ti1 O2 91.24(11)
O3 Ti1 O4 90.82(11)
O1 Ti1 O4 92.59(11)
O2 Ti1 O4 172.03(11)
O3 Ti1 N1 89.47(10)
O1 Ti1 N1 160.18(10)
O2 Ti1 N1 87.97(11)
O4 Ti1 N1 86.06(11)
O3 Ti1 N3 161.38(11)
O1 Ti1 N3 88.26(10)
O2 Ti1 N3 85.90(10)
O4 Ti1 N3 87.23(10)
N1 Ti1 N3 71.93(10)
C2 C1 C6 117.5(4)
C2 C1 C7 123.0(4)
C6 C1 C7 119.5(4)
C3 C2 C1 121.6(4)
C3 C2 H2 119.2
C1 C2 H2 119.2
C2 C3 C4 119.5(4)
C2 C3 H3 120.2
C4 C3 H3 120.2
C5 C4 C3 120.3(5)
C5 C4 H4 119.9
C3 C4 H4 119.9
C6 C5 C4 119.7(4)
C6 C5 H5 120.2
C4 C5 H5 120.2
C5 C6 C1 121.4(4)
C5 C6 H6 119.3
C1 C6 H6 119.3
C12 C7 C8 116.9(4)
C12 C7 C1 120.7(4)
C8 C7 C1 122.3(3)
O1 C8 C9 121.3(3)
O1 C8 C7 117.3(3)
C9 C8 C7 121.4(3)
C8 O1 Ti1 136.8(2)
C8 C9 C10 119.0(4)
C8 C9 C13 124.8(3)
C10 C9 C13 116.0(4)
C11 C10 C9 120.3(4)
C11 C10 H10 119.9
C9 C10 H10 119.9
C12 C11 C10 119.8(4)
C12 C11 H11 120.1
C10 C11 H11 120.1
C11 C12 C7 122.5(4)
C11 C12 H12 118.8
C7 C12 H12 118.8
C18 C13 C14 118.6(4)
C18 C13 C9 117.4(4)
C14 C13 C9 123.8(3)
O2 C14 C13 120.0(3)
O2 C14 C15 119.4(3)
C13 C14 C15 120.6(4)
C14 O2 Ti1 128.7(2)
C16 C15 C14 117.9(4)
C16 C15 C19 119.9(4)
C14 C15 C19 122.1(3)
C17 C16 C15 121.7(4)
C17 C16 H16 119.1
C15 C16 H16 119.1
C16 C17 C18 119.7(4)
C16 C17 H17 120.1
C18 C17 H17 120.1
C17 C18 C13 121.3(4)
C17 C18 H18 119.4
C13 C18 H18 119.4
C20 C19 C24 119.1(4)
C20 C19 C15 122.0(4)
C24 C19 C15 118.7(4)
C19 C20 C21 120.2(4)
C19 C20 H20 119.9
C21 C20 H20 119.9
C22 C21 C20 120.7(4)
C22 C21 H21 119.7
C20 C21 H21 119.6
C23 C22 C21 119.1(5)
C23 C22 H22 120.4
C21 C22 H22 120.4
C22 C23 C24 120.7(4)
C22 C23 H23 119.7
C24 C23 H23 119.7
C19 C24 C23 120.2(4)
C19 C24 H24 119.9
C23 C24 H24 119.9
C30 C25 C26 118.3(5)
C30 C25 C31 121.2(3)
C26 C25 C31 120.4(5)
C27 C26 C25 119.9(6)
C27 C26 H26 120.0
C25 C26 H26 120.0
C28 C27 C26 120.5(6)
C28 C27 H27 119.8
C26 C27 H27 119.8
C27 C28 C29 122.0(6)
C27 C28 H28 119.0
C29 C28 H28 119.0
C30 C29 C28 117.6(6)
C30 C29 H29 121.2
C28 C29 H29 121.2
C29 C30 C25 121.7(5)
C29 C30 H30 119.2
C25 C30 H30 119.2
C36 C31 C32 118.6(4)
C36 C31 C25 120.2(4)
C32 C31 C25 121.1(4)
O3 C32 C33 121.3(3)
O3 C32 C31 117.7(4)
C33 C32 C31 121.0(3)
C32 O3 Ti1 138.0(2)
C32 C33 C34 117.3(4)
C32 C33 C37 126.0(3)
C34 C33 C37 116.4(4)
C35 C34 C33 122.0(5)
C35 C34 H34 119.0
C33 C34 H34 119.0
C36 C35 C34 118.9(4)
C36 C35 H35 120.5
C34 C35 H35 120.5
C35 C36 C31 121.9(4)
C35 C36 H36 119.0
C31 C36 H36 119.0
C42 C37 C38 118.7(4)
C42 C37 C33 116.7(3)
C38 C37 C33 124.6(3)
O4 C38 C39 119.6(3)
O4 C38 C37 121.5(3)
C39 C38 C37 118.8(3)
C38 O4 Ti1 131.9(2)
C40 C39 C38 120.4(4)
C40 C39 C43 118.1(4)
C38 C39 C43 121.5(3)
C41 C40 C39 120.1(4)
C41 C40 H40 119.9
C39 C40 H40 119.9
C42 C41 C40 120.2(4)
C42 C41 H41 119.9
C40 C41 H41 119.9
C41 C42 C37 121.7(4)
C41 C42 H42 119.1
C37 C42 H42 119.1
C48 C43 C44 117.0(4)
C48 C43 C39 122.7(4)
C44 C43 C39 120.3(4)
C43 C44 C45 122.1(5)
C43 C44 H44 119.0
C45 C44 H44 119.0
C44 C45 C46 119.3(5)
C44 C45 H45 120.3
C46 C45 H45 120.3
C47 C46 C45 118.9(4)
C47 C46 H46 120.6
C45 C46 H46 120.6
C46 C47 C48 121.4(5)
C46 C47 H47 119.3
C48 C47 H47 119.3
C43 C48 C47 121.3(4)
C43 C48 H48 119.3
C47 C48 H48 119.3
C49 N1 C52 116.6(3)
C49 N1 Ti1 124.3(2)
C52 N1 Ti1 119.1(2)
N1 C49 C50 121.2(3)
N1 C49 H49 119.4
C50 C49 H49 119.4
C49 C50 C51 117.0(4)
C49 C50 H50 121.5
C51 C50 H50 121.5
N2 C51 C50 122.9(4)
N2 C51 H51 118.5
C50 C51 H51 118.5
C52 N2 C51 115.6(3)
N2 C52 N1 126.6(3)
N2 C52 C53 117.6(3)
N1 C52 C53 115.9(3)
N4 C53 N3 125.9(3)
N4 C53 C52 118.6(3)
N3 C53 C52 115.4(3)
C56 N3 C53 117.3(3)
C56 N3 Ti1 125.0(2)
C53 N3 Ti1 117.7(2)
C53 N4 C54 116.3(3)
N4 C54 C55 122.9(3)
N4 C54 H54 118.6
C55 C54 H54 118.6
C54 C55 C56 116.5(3)
C54 C55 C57 120.8(3)
C56 C55 C57 122.5(3)
N3 C56 C55 121.0(3)
N3 C56 H56 119.5
C55 C56 H56 119.5
N5 C57 C58 108.0(3)
N5 C57 C55 120.8(3)
C58 C57 C55 131.2(3)
N6 N5 C57 109.2(3)
N5 N6 N7 107.9(3)
N6 N7 C58 110.0(3)
N6 N7 C59 119.9(3)
C58 N7 C59 129.9(3)
N7 C58 C57 105.0(3)
N7 C58 H58 127.5
C57 C58 H58 127.5
N7 C59 C60 113.3(3)
N7 C59 H59A 108.9
C60 C59 H59A 108.9
N7 C59 H59B 108.9
C60 C59 H59B 108.9
H59A C59 H59B 107.7
C61 C60 C65 120.3(3)
C61 C60 C59 123.0(3)
C65 C60 C59 116.7(3)
C60 C61 C62 119.8(4)
C60 C61 H61 120.1
C62 C61 H61 120.1
O5 C62 C63 115.3(4)
O5 C62 C61 125.0(4)
C63 C62 C61 119.7(4)
O6 C63 C62 119.6(3)
O6 C63 C64 120.1(3)
C62 C63 C64 120.2(3)
O7 C64 C65 124.9(3)
O7 C64 C63 115.5(3)
C65 C64 C63 119.6(3)
C64 C65 C60 120.3(3)
C64 C65 H65 119.8
C60 C65 H65 119.8
C62 O5 C66 116.6(4)
O5 C66 H66A 109.5
O5 C66 H66B 109.5
H66A C66 H66B 109.5
O5 C66 H66C 109.5
H66A C66 H66C 109.5
H66B C66 H66C 109.5
C63 O6 C67 116.2(3)
O6 C67 H67A 109.5
O6 C67 H67B 109.5
H67A C67 H67B 109.5
O6 C67 H67C 109.5
H67A C67 H67C 109.5
H67B C67 H67C 109.5
C64 O7 C68 117.2(3)
O7 C68 H68A 109.5
O7 C68 H68B 109.5
H68A C68 H68B 109.5
O7 C68 H68C 109.5
H68A C68 H68C 109.5
H68B C68 H68C 109.5
Cl2 C69 Cl3 118.4(9)
Cl2 C69 Cl1 115.7(16)
Cl3 C69 Cl1 123.9(11)
Cl2 C69 H69 94.8
Cl3 C69 H69 94.8
Cl1 C69 H69 94.8
C69 Cl1 Cl4 147.0(12)
Cl6 C70 Cl4 111.0(9)
Cl6 C70 Cl5 118.1(9)
Cl4 C70 Cl5 111.0(9)
Cl6 C70 H70 105.2
Cl4 C70 H70 105.2
Cl5 C70 H70 105.2
C70 Cl4 Cl1 109.6(6)

loop_
_geom_bond_atom_site_label_1
_geom_bond_atom_site_label_2
_geom_bond_distance
Ti1 O3 1.837(2)
Ti1 O1 1.850(2)
Ti1 O2 1.884(2)
Ti1 O4 1.899(2)
Ti1 N1 2.230(3)
Ti1 N3 2.269(3)
C1 C2 1.392(6)
C1 C6 1.401(6)
C1 C7 1.473(6)
C2 C3 1.365(7)
C2 H2 0.9500
C3 C4 1.390(7)
C3 H3 0.9500
C4 C5 1.375(7)
C4 H4 0.9500
C5 C6 1.370(7)
C5 H5 0.9500
C6 H6 0.9500
C7 C12 1.400(6)
C7 C8 1.426(5)
C8 O1 1.353(4)
C8 C9 1.381(6)
C9 C10 1.405(6)
C9 C13 1.517(6)
C10 C11 1.394(7)
C10 H10 0.9500
C11 C12 1.363(7)
C11 H11 0.9500
C12 H12 0.9500
C13 C18 1.395(6)
C13 C14 1.401(5)
C14 O2 1.354(4)
C14 C15 1.420(5)
C15 C16 1.398(6)
C15 C19 1.499(6)
C16 C17 1.371(7)
C16 H16 0.9500
C17 C18 1.382(7)
C17 H17 0.9500
C18 H18 0.9500
C19 C20 1.391(5)
C19 C24 1.394(5)
C20 C21 1.395(6)
C20 H20 0.9500
C21 C22 1.393(6)
C21 H21 0.9500
C22 C23 1.379(7)
C22 H22 0.9500
C23 C24 1.400(7)
C23 H23 0.9500
C24 H24 0.9500
C25 C30 1.389(6)
C25 C26 1.400(6)
C25 C31 1.488(6)
C26 C27 1.370(11)
C26 H26 0.9500
C27 C28 1.348(12)
C27 H27 0.9500
C28 C29 1.389(9)
C28 H28 0.9500
C29 C30 1.379(7)
C29 H29 0.9500
C30 H30 0.9500
C31 C36 1.384(6)
C31 C32 1.413(5)
C32 O3 1.350(4)
C32 C33 1.402(6)
C33 C34 1.410(5)
C33 C37 1.502(5)
C34 C35 1.386(7)
C34 H34 0.9500
C35 C36 1.374(8)
C35 H35 0.9500
C36 H36 0.9500
C37 C42 1.395(5)
C37 C38 1.420(5)
C38 O4 1.338(4)
C38 C39 1.409(5)
C39 C40 1.391(6)
C39 C43 1.496(5)
C40 C41 1.383(7)
C40 H40 0.9500
C41 C42 1.368(6)
C41 H41 0.9500
C42 H42 0.9500
C43 C48 1.368(6)
C43 C44 1.381(6)
C44 C45 1.382(6)
C44 H44 0.9500
C45 C46 1.388(8)
C45 H45 0.9500
C46 C47 1.344(7)
C46 H46 0.9500
C47 C48 1.385(6)
C47 H47 0.9500
C48 H48 0.9500
N1 C49 1.342(4)
N1 C52 1.345(4)
C49 C50 1.380(6)
C49 H49 0.9500
C50 C51 1.386(5)
C50 H50 0.9500
C51 N2 1.334(5)
C51 H51 0.9500
N2 C52 1.324(4)
C52 C53 1.475(4)
C53 N4 1.321(4)
C53 N3 1.352(4)
N3 C56 1.341(4)
N4 C54 1.337(5)
C54 C55 1.393(5)
C54 H54 0.9500
C55 C56 1.393(4)
C55 C57 1.460(4)
C56 H56 0.9500
C57 N5 1.353(4)
C57 C58 1.372(5)
N5 N6 1.302(5)
N6 N7 1.344(4)
N7 C58 1.350(4)
N7 C59 1.449(4)
C58 H58 0.9500
C59 C60 1.520(5)
C59 H59A 0.9900
C59 H59B 0.9900
C60 C61 1.364(5)
C60 C65 1.404(5)
C61 C62 1.408(6)
C61 H61 0.9500
C62 O5 1.361(5)
C62 C63 1.384(5)
C63 O6 1.376(5)
C63 C64 1.397(5)
C64 O7 1.362(4)
C64 C65 1.373(5)
C65 H65 0.9500
O5 C66 1.427(5)
C66 H66A 0.9800
C66 H66B 0.9800
C66 H66C 0.9800
O6 C67 1.424(5)
C67 H67A 0.9800
C67 H67B 0.9800
C67 H67C 0.9800
O7 C68 1.417(5)
C68 H68A 0.9800
C68 H68B 0.9800
C68 H68C 0.9800
C69 Cl2 1.57(2)
C69 Cl3 1.65(2)
C69 Cl1 1.667(18)
C69 H69 1.0000
Cl1 Cl4 2.416(11)
C70 Cl6 1.544(16)
C70 Cl4 1.738(18)
C70 Cl5 1.814(12)
C70 H70 1.0000
